data_7012335
loop_
_publ_author_name
'Beer, Paul D.'
'Cheetham, Andrew G.'
'Drew, Michael G. B.'
'Fox, O. Danny'
'Hayes, Elizabeth J.'
'Rolls, Toby D.'

_publ_section_title
;
 Pyrrole-based metallo-macrocycles and cryptands
;
_journal_issue 4
_journal_name_full 'Dalton Transactions'
_journal_page_first 603
_journal_paper_doi 10.1039/b210099a
_journal_year 2003
_chemical_formula_sum 'C28 H26 N2 Ni S4'
_chemical_formula_weight 577.46
_chemical_name_systematic
;
?
;
_space_group_IT_number 2
_symmetry_cell_setting triclinic
_symmetry_space_group_name_Hall '-P 1'
_symmetry_space_group_name_H-M 'P -1'
_atom_sites_solution_hydrogens geom
_atom_sites_solution_primary direct
_atom_sites_solution_secondary difmap
_audit_creation_method SHELXL-97
_cell_angle_alpha 100.747(10)
_cell_angle_beta 93.284(10)
_cell_angle_gamma 106.730(10)
_cell_formula_units_Z 1
_cell_length_a 6.294(10)
_cell_length_b 10.323(14)
_cell_length_c 10.909(17)
_cell_measurement_temperature 293(2)
_cell_volume 662.2(17)
_computing_cell_refinement XDS
_computing_data_collection 'XDS (Kabsch, 1991)'
_computing_data_reduction XDS
_computing_molecular_graphics PLATON(Spek,1994)
_computing_structure_refinement 'SHELXL-93 (Sheldrick, 1993)'
_computing_structure_solution 'SHELXS-86 (Sheldrick, 1990)'
_diffrn_ambient_temperature 293(2)
_diffrn_measurement_device 'Marresearch Image Plate'
_diffrn_measurement_method '95 frames at 2^o intervals, counting time 2 min.'
_diffrn_radiation_monochromator graphite
_diffrn_radiation_source 'fine-focus sealed tube'
_diffrn_radiation_type MoK\a
_diffrn_radiation_wavelength 0.71073
_diffrn_reflns_av_R_equivalents 0.0000
_diffrn_reflns_av_sigmaI/netI 0.0656
_diffrn_reflns_limit_h_max 7
_diffrn_reflns_limit_h_min 0
_diffrn_reflns_limit_k_max 12
_diffrn_reflns_limit_k_min -12
_diffrn_reflns_limit_l_max 13
_diffrn_reflns_limit_l_min -13
_diffrn_reflns_number 2120
_diffrn_reflns_theta_max 26.04
_diffrn_reflns_theta_min 1.91
_exptl_absorpt_coefficient_mu 1.068
_exptl_absorpt_correction_T_max 1.000
_exptl_absorpt_correction_T_min 0.313
_exptl_absorpt_correction_type DIFABS
_exptl_crystal_colour 'dark green'
_exptl_crystal_density_diffrn 1.448
_exptl_crystal_density_method 'not measured'
_exptl_crystal_description needle
_exptl_crystal_F_000 300
_exptl_crystal_size_max 0.25
_exptl_crystal_size_mid 0.10
_exptl_crystal_size_min 0.10
_refine_diff_density_max 0.490
_refine_diff_density_min -0.701
_refine_diff_density_rms 0.102
_refine_ls_extinction_method none
_refine_ls_goodness_of_fit_ref 1.022
_refine_ls_hydrogen_treatment mixed
_refine_ls_matrix_type full
_refine_ls_number_parameters 160
_refine_ls_number_reflns 2120
_refine_ls_number_restraints 0
_refine_ls_restrained_S_all 1.022
_refine_ls_R_factor_all 0.1552
_refine_ls_R_factor_gt 0.0832
_refine_ls_shift/su_max 0.000
_refine_ls_shift/su_mean 0.000
_refine_ls_structure_factor_coef Fsqd
_refine_ls_weighting_details 'w=1/[\s^2^(Fo^2^)+(0.1798P)^2^+0.0000P] where P=(Fo^2^+2Fc^2^)/3'
_refine_ls_weighting_scheme calc
_refine_ls_wR_factor_gt 0.2298
_refine_ls_wR_factor_ref 0.2688
_reflns_number_gt 1240
_reflns_number_total 2120
_reflns_threshold_expression >2sigma(I)
_cod_data_source_file b210099a.txt
_cod_data_source_block 2-Ni
_cod_depositor_comments
;
The following automatic conversions were performed:

'_refine_ls_weighting_scheme' value 'calc
w=1/[\s^2^(Fo^2^)+(0.1798P)^2^+0.0000P] where P=(Fo^2^+2Fc^2^)/3' was
changed to 'calc'. New tag '_refine_ls_weighting_details' was
created. The value of the new tag was set to
'w=1/[\s^2^(Fo^2^)+(0.1798P)^2^+0.0000P] where P=(Fo^2^+2Fc^2^)/3'.

Automatic conversion script
Id: cif_fix_values 3143 2015-03-26 13:38:13Z robertas 
;
_cod_original_sg_symbol_H-M P-1
_cod_database_code 7012335

loop_
_symmetry_equiv_pos_as_xyz
'x, y, z'
'-x, -y, -z'

loop_
_atom_site_label
_atom_site_type_symbol
_atom_site_fract_x
_atom_site_fract_y
_atom_site_fract_z
_atom_site_U_iso_or_equiv
_atom_site_adp_type
_atom_site_occupancy
_atom_site_calc_flag
_atom_site_refinement_flags
_atom_site_disorder_assembly
_atom_site_disorder_group
Ni1 Ni 0.0000 0.0000 0.0000 0.0599(5) Uani 1 d S . .
S1 S 0.1287(3) -0.02695(19) -0.18404(19) 0.0642(6) Uani 1 d . . .
S2 S 0.3375(3) 0.1495(2) 0.04741(19) 0.0669(6) Uani 1 d . . .
C3 C 0.3719(11) 0.0978(7) -0.1083(7) 0.0539(17) Uani 1 d . . .
N4 C 0.5509(10) 0.1443(6) -0.1592(6) 0.0457(14) Uani 1 d . . .
C41 C 0.7531(13) 0.2434(8) -0.0824(8) 0.071(2) Uani 1 d . . .
H41A H 0.8563 0.1935 -0.0645 0.085 Uiso 1 calc R . .
H41B H 0.7117 0.2828 -0.0030 0.085 Uiso 1 calc R . .
C42 C 0.8719(12) 0.3600(7) -0.1433(7) 0.0581(18) Uani 1 d . . .
C43 C 1.0685(12) 0.3646(8) -0.1912(8) 0.070(2) Uani 1 d . . .
H43 H 1.1305 0.2931 -0.1902 0.084 Uiso 1 calc R . .
C44 C 1.1711(17) 0.4720(11) -0.2394(12) 0.095(3) Uani 1 d . . .
H44 H 1.3086 0.4780 -0.2690 0.114 Uiso 1 calc R . .
C45 C 1.073(3) 0.5737(15) -0.2453(16) 0.139(6) Uani 1 d . . .
H45 H 1.1454 0.6473 -0.2809 0.166 Uiso 1 calc R . .
C46 C 0.882(3) 0.5710(14) -0.2026(15) 0.128(5) Uani 1 d . . .
H46 H 0.8133 0.6386 -0.2093 0.153 Uiso 1 calc R . .
C47 C 0.7930(17) 0.4679(10) -0.1503(9) 0.082(3) Uani 1 d . . .
H47 H 0.6629 0.4682 -0.1142 0.099 Uiso 1 calc R . .
C51 C 0.5689(13) 0.0865(8) -0.2935(8) 0.070(2) Uani 1 d . . .
H51A H 0.7227 0.0884 -0.3005 0.084 Uiso 1 calc R . .
H51B H 0.4778 -0.0098 -0.3145 0.084 Uiso 1 calc R . .
C52 C 0.5019(12) 0.1573(8) -0.3879(7) 0.0597(18) Uani 1 d . . .
C53 C 0.637(2) 0.2541(10) -0.4408(11) 0.104(4) Uani 1 d . . .
H53 H 0.7924 0.2859 -0.4241 0.124 Uiso 1 calc R . .
C54 C 0.497(5) 0.3048(16) -0.5336(14) 0.201(11) Uani 1 d . . .
H54 H 0.5425 0.3688 -0.5840 0.242 Uiso 1 calc R . .
C55 C 0.266(3) 0.2198(14) -0.5175(11) 0.109(4) Uani 1 d . . .
H55 H 0.1330 0.2224 -0.5574 0.131 Uiso 1 calc R . .
N56 N 0.2831(15) 0.1390(11) -0.4357(8) 0.100(3) Uani 1 d . . .
H56 H 0.1693 0.0816 -0.4151 0.120 Uiso 1 calc R . .

loop_
_atom_site_aniso_label
_atom_site_aniso_U_11
_atom_site_aniso_U_22
_atom_site_aniso_U_33
_atom_site_aniso_U_23
_atom_site_aniso_U_13
_atom_site_aniso_U_12
Ni1 0.0563(8) 0.0631(9) 0.0620(9) 0.0156(6) 0.0065(6) 0.0193(6)
S1 0.0604(11) 0.0598(11) 0.0663(12) 0.0095(9) 0.0073(8) 0.0111(8)
S2 0.0617(11) 0.0742(12) 0.0587(11) 0.0098(10) 0.0072(8) 0.0139(8)
C3 0.049(4) 0.055(4) 0.059(4) 0.015(3) -0.007(3) 0.019(3)
N4 0.044(3) 0.048(3) 0.046(3) 0.008(3) -0.002(3) 0.017(3)
C41 0.061(4) 0.078(5) 0.072(5) 0.033(4) 0.005(4) 0.009(3)
C42 0.057(4) 0.059(4) 0.058(4) 0.007(4) 0.007(3) 0.019(3)
C43 0.060(4) 0.065(4) 0.087(6) 0.016(4) 0.016(4) 0.021(4)
C44 0.070(5) 0.088(6) 0.119(8) 0.028(6) 0.011(5) 0.007(5)
C45 0.138(13) 0.110(10) 0.152(13) -0.017(10) -0.020(10) 0.049(9)
C46 0.158(13) 0.088(8) 0.136(12) -0.005(9) -0.003(10) 0.057(9)
C47 0.107(7) 0.074(6) 0.075(6) 0.008(5) 0.016(5) 0.046(5)
C51 0.069(5) 0.066(4) 0.083(5) 0.016(4) 0.022(4) 0.032(4)
C52 0.062(4) 0.064(4) 0.048(4) 0.003(4) 0.004(3) 0.017(3)
C53 0.139(10) 0.067(6) 0.093(8) 0.012(6) 0.025(6) 0.014(6)
C54 0.45(4) 0.098(10) 0.082(9) 0.025(8) 0.087(15) 0.103(18)
C55 0.164(12) 0.118(9) 0.068(7) 0.019(7) -0.002(6) 0.081(9)
N56 0.105(6) 0.127(7) 0.079(5) 0.026(6) 0.018(4) 0.050(6)

loop_
_atom_type_symbol
_atom_type_description
_atom_type_scat_dispersion_real
_atom_type_scat_dispersion_imag
_atom_type_scat_source
C C 0.0033 0.0016 'International Tables Vol C Tables 4.2.6.8 and 6.1.1.4'
H H 0.0000 0.0000 'International Tables Vol C Tables 4.2.6.8 and 6.1.1.4'
N N 0.0061 0.0033 'International Tables Vol C Tables 4.2.6.8 and 6.1.1.4'
O O 0.0106 0.0060 'International Tables Vol C Tables 4.2.6.8 and 6.1.1.4'
Ni Ni 0.3393 1.1124 'International Tables Vol C Tables 4.2.6.8 and 6.1.1.4'
S S 0.1246 0.1234 'International Tables Vol C Tables 4.2.6.8 and 6.1.1.4'

loop_
_geom_angle_atom_site_label_1
_geom_angle_atom_site_label_2
_geom_angle_atom_site_label_3
_geom_angle
_geom_angle_site_symmetry_1
_geom_angle_site_symmetry_3
_geom_angle_publ_flag
S2 Ni1 S2 180.0 2 . ?
S2 Ni1 S1 100.52(9) 2 . ?
S2 Ni1 S1 79.48(9) . . ?
S2 Ni1 S1 79.48(9) 2 2 ?
S2 Ni1 S1 100.52(10) . 2 ?
S1 Ni1 S1 180.0 . 2 ?
C3 S1 Ni1 85.6(3) . . ?
C3 S2 Ni1 85.9(2) . . ?
N4 C3 S2 125.2(5) . . ?
N4 C3 S1 125.8(6) . . ?
S2 C3 S1 109.0(4) . . ?
C3 N4 C41 120.6(7) . . ?
C3 N4 C51 121.1(6) . . ?
C41 N4 C51 117.9(7) . . ?
N4 C41 C42 114.3(7) . . ?
C47 C42 C43 116.1(9) . . ?
C47 C42 C41 122.2(8) . . ?
C43 C42 C41 121.7(7) . . ?
C44 C43 C42 119.5(8) . . ?
C43 C44 C45 119.7(12) . . ?
C46 C45 C44 122.3(18) . . ?
C47 C46 C45 115.9(14) . . ?
C46 C47 C42 126.4(12) . . ?
C52 C51 N4 116.4(6) . . ?
C53 C52 N56 107.4(10) . . ?
C53 C52 C51 127.3(9) . . ?
N56 C52 C51 125.3(9) . . ?
C52 C53 C54 110.5(13) . . ?
C55 C54 C53 99.4(12) . . ?
N56 C55 C54 108.8(12) . . ?
C55 N56 C52 113.8(11) . . ?

loop_
_geom_bond_atom_site_label_1
_geom_bond_atom_site_label_2
_geom_bond_distance
_geom_bond_site_symmetry_2
_geom_bond_publ_flag
Ni1 S2 2.202(3) 2 ?
Ni1 S2 2.202(3) . ?
Ni1 S1 2.207(4) . ?
Ni1 S1 2.207(4) 2 ?
S1 C3 1.734(7) . ?
S2 C3 1.728(8) . ?
C3 N4 1.292(11) . ?
N4 C41 1.475(10) . ?
N4 C51 1.499(11) . ?
C41 C42 1.512(12) . ?
C42 C47 1.357(13) . ?
C42 C43 1.362(10) . ?
C43 C44 1.329(14) . ?
C44 C45 1.371(17) . ?
C45 C46 1.31(2) . ?
C46 C47 1.299(19) . ?
C51 C52 1.477(12) . ?
C52 C53 1.356(14) . ?
C52 N56 1.391(11) . ?
C53 C54 1.56(2) . ?
C54 C55 1.51(2) . ?
C55 N56 1.349(15) . ?
